data_7033586
loop_
_publ_author_name
'Figueira, Jo\~ao'
'Czardybon, Wojciech'
'Mesquita, Jos\'e Carlos'
'Rodrigues, Jo\~ao'
'Lahoz, Fernando'
'Russo, Luca'
'Valkonen, Arto'
'Rissanen, Kari'

_publ_section_title
;
 Synthesis, characterization and solid-state photoluminescence studies of
 six alkoxy phenylene ethynylene dinuclear palladium(ii) rods.
;
_journal_issue 9
_journal_name_full 'Dalton transactions (Cambridge, England : 2003)'
_journal_page_first 4003
_journal_page_last 4015
_journal_paper_doi 10.1039/c4dt00493k
_journal_volume 44
_journal_year 2015
_chemical_formula_moiety 'C38 H72 Cl2 O2 P4 Pd2'
_chemical_formula_sum 'C38 H72 Cl2 O2 P4 Pd2'
_chemical_formula_weight 968.54
_chemical_name_systematic
;
?
;
_space_group_IT_number 14
_symmetry_cell_setting monoclinic
_symmetry_space_group_name_Hall '-P 2yn'
_symmetry_space_group_name_H-M 'P 1 21/n 1'
_atom_sites_solution_hydrogens geom
_atom_sites_solution_primary direct
_atom_sites_solution_secondary difmap
_audit_creation_method SHELXL-97
_audit_update_record
;
2012-05-16 deposited with the CCDC.
2015-01-07 downloaded from the CCDC.
;
_cell_angle_alpha 90.00
_cell_angle_beta 107.02(3)
_cell_angle_gamma 90.00
_cell_formula_units_Z 2
_cell_length_a 12.093(2)
_cell_length_b 15.652(3)
_cell_length_c 13.128(3)
_cell_measurement_reflns_used 20295
_cell_measurement_temperature 173(2)
_cell_measurement_theta_max 27.5
_cell_measurement_theta_min 2.5
_cell_volume 2376.0(9)
_computing_cell_refinement EvalCCD
_computing_data_collection 'Nonius COLLECT'
_computing_data_reduction EvalCCD
_computing_molecular_graphics 'ORTEP-3 (Farrugia, 1997); MERCURY (Macrae, <i>et al.</i>, 2008), Diamond 3'
_computing_publication_material SHELXL
_computing_structure_refinement 'SHELXL-97 (Sheldrick, 2008)'
_computing_structure_solution 'SIR-2004 (Burla, et al., 2005)'
_diffrn_ambient_temperature 173(2)
_diffrn_detector_area_resol_mean 9
_diffrn_measured_fraction_theta_full 0.988
_diffrn_measured_fraction_theta_max 0.988
_diffrn_measurement_device_type 'Bruker-Nonius Kappa CCD with APEXII detector'
_diffrn_measurement_method '\f and \w scans'
_diffrn_radiation_monochromator graphite
_diffrn_radiation_source 'fine-focus sealed tube'
_diffrn_radiation_type MoK\a
_diffrn_radiation_wavelength 0.71073
_diffrn_reflns_av_R_equivalents 0.1322
_diffrn_reflns_av_sigmaI/netI 0.1368
_diffrn_reflns_limit_h_max 13
_diffrn_reflns_limit_h_min -14
_diffrn_reflns_limit_k_max 18
_diffrn_reflns_limit_k_min -18
_diffrn_reflns_limit_l_max 15
_diffrn_reflns_limit_l_min -13
_diffrn_reflns_number 17771
_diffrn_reflns_theta_full 25.24
_diffrn_reflns_theta_max 25.24
_diffrn_reflns_theta_min 3.46
_exptl_absorpt_coefficient_mu 1.032
_exptl_absorpt_correction_T_max 0.9898
_exptl_absorpt_correction_T_min 0.6829
_exptl_absorpt_correction_type multi-scan
_exptl_absorpt_process_details 'Sadabs (Sheldrick, 1996)'
_exptl_crystal_colour orange
_exptl_crystal_density_diffrn 1.354
_exptl_crystal_density_method 'not measured'
_exptl_crystal_description 'platy needle'
_exptl_crystal_F_000 1004
_exptl_crystal_size_max 0.40
_exptl_crystal_size_mid 0.02
_exptl_crystal_size_min 0.01
_refine_diff_density_max 0.693
_refine_diff_density_min -0.508
_refine_diff_density_rms 0.123
_refine_ls_extinction_method none
_refine_ls_goodness_of_fit_ref 1.063
_refine_ls_hydrogen_treatment constr
_refine_ls_matrix_type full
_refine_ls_number_parameters 217
_refine_ls_number_reflns 4259
_refine_ls_number_restraints 0
_refine_ls_restrained_S_all 1.063
_refine_ls_R_factor_all 0.1425
_refine_ls_R_factor_gt 0.0709
_refine_ls_shift/su_max 0.001
_refine_ls_shift/su_mean 0.000
_refine_ls_structure_factor_coef Fsqd
_refine_ls_weighting_details 'calc w=1/[\s^2^(Fo^2^)+(0.0000P)^2^+0.0000P] where P=(Fo^2^+2Fc^2^)/3'
_refine_ls_weighting_scheme calc
_refine_ls_wR_factor_gt 0.0814
_refine_ls_wR_factor_ref 0.1003
_reflns_number_gt 2454
_reflns_number_total 4259
_reflns_threshold_expression >2\s(I)
_cod_data_source_file c4dt00493k2.cif
_cod_data_source_block 6c
_cod_depositor_comments 'Adding full bibliography for 7033586--7033587.cif.'
_cod_original_cell_volume 2376.0(8)
_cod_original_sg_symbol_H-M P21/n
_cod_database_code 7033586

loop_
_symmetry_equiv_pos_as_xyz
'x, y, z'
'-x+1/2, y+1/2, -z+1/2'
'-x, -y, -z'
'x-1/2, -y-1/2, z-1/2'

loop_
_atom_site_label
_atom_site_type_symbol
_atom_site_fract_x
_atom_site_fract_y
_atom_site_fract_z
_atom_site_U_iso_or_equiv
_atom_site_adp_type
_atom_site_occupancy
_atom_site_symmetry_multiplicity
_atom_site_calc_flag
_atom_site_refinement_flags
Pd1 Pd 0.12038(5) 0.70305(4) 0.40677(4) 0.02261(16) Uani 1 1 d .
Cl1 Cl 0.16143(16) 0.79756(13) 0.55340(14) 0.0347(5) Uani 1 1 d .
P1 P -0.07038(16) 0.70061(14) 0.41005(15) 0.0267(5) Uani 1 1 d .
P2 P 0.30668(16) 0.69962(14) 0.39159(14) 0.0252(5) Uani 1 1 d .
O1 O 0.2301(4) 0.5434(3) 0.1013(4) 0.0297(13) Uani 1 1 d .
C1 C 0.0838(6) 0.6293(4) 0.2802(6) 0.0229(17) Uani 1 1 d .
C2 C 0.0651(6) 0.5888(4) 0.2014(6) 0.0224(17) Uani 1 1 d .
C3 C 0.0331(6) 0.5428(4) 0.0994(5) 0.0209(17) Uani 1 1 d .
C4 C 0.1171(6) 0.5206(4) 0.0487(6) 0.0241(18) Uani 1 1 d .
C5 C 0.0830(6) 0.4799(4) -0.0492(5) 0.0227(17) Uani 1 1 d .
H5 H 0.1398 0.4667 -0.0837 0.027 Uiso 1 1 calc R
C6 C 0.3166(6) 0.5131(5) 0.0553(6) 0.0309(19) Uani 1 1 d .
H6A H 0.3051 0.5385 -0.0161 0.037 Uiso 1 1 calc R
H6B H 0.3124 0.4501 0.0479 0.037 Uiso 1 1 calc R
C7 C 0.4322(6) 0.5395(5) 0.1295(6) 0.039(2) Uani 1 1 d .
H7A H 0.4941 0.5197 0.1010 0.059 Uiso 1 1 calc R
H7B H 0.4423 0.5141 0.1999 0.059 Uiso 1 1 calc R
H7C H 0.4353 0.6019 0.1359 0.059 Uiso 1 1 calc R
C1A C -0.0839(7) 0.6778(5) 0.5424(6) 0.044(2) Uani 1 1 d .
H1A1 H -0.0497 0.7256 0.5907 0.052 Uiso 1 1 calc R
H1A2 H -0.1670 0.6746 0.5378 0.052 Uiso 1 1 calc R
C1B C -0.0249(8) 0.5943(5) 0.5907(7) 0.056(3) Uani 1 1 d .
H1B1 H -0.0353 0.5858 0.6613 0.084 Uiso 1 1 calc R
H1B2 H 0.0578 0.5975 0.5973 0.084 Uiso 1 1 calc R
H1B3 H -0.0596 0.5464 0.5443 0.084 Uiso 1 1 calc R
C1C C -0.1660(6) 0.6259(4) 0.3185(6) 0.032(2) Uani 1 1 d .
H1C1 H -0.1655 0.6402 0.2452 0.038 Uiso 1 1 calc R
H1C2 H -0.1333 0.5677 0.3345 0.038 Uiso 1 1 calc R
C1D C -0.2919(6) 0.6237(5) 0.3208(6) 0.047(2) Uani 1 1 d .
H1D1 H -0.3352 0.5817 0.2689 0.070 Uiso 1 1 calc R
H1D2 H -0.3267 0.6803 0.3026 0.070 Uiso 1 1 calc R
H1D3 H -0.2944 0.6076 0.3922 0.070 Uiso 1 1 calc R
C1F C -0.1378(6) 0.8058(5) 0.3812(6) 0.040(2) Uani 1 1 d .
H1F1 H -0.2179 0.8020 0.3860 0.048 Uiso 1 1 calc R
H1F2 H -0.0950 0.8462 0.4367 0.048 Uiso 1 1 calc R
C1G C -0.1420(8) 0.8423(5) 0.2719(6) 0.054(3) Uani 1 1 d .
H1G1 H -0.1792 0.8985 0.2631 0.080 Uiso 1 1 calc R
H1G2 H -0.1862 0.8037 0.2159 0.080 Uiso 1 1 calc R
H1G3 H -0.0631 0.8480 0.2667 0.080 Uiso 1 1 calc R
C2A C 0.3593(6) 0.5914(4) 0.3843(6) 0.032(2) Uani 1 1 d .
H2A1 H 0.3140 0.5647 0.3166 0.038 Uiso 1 1 calc R
H2A2 H 0.4411 0.5938 0.3843 0.038 Uiso 1 1 calc R
C2B C 0.3501(7) 0.5356(5) 0.4781(7) 0.052(3) Uani 1 1 d .
H2B1 H 0.3794 0.4782 0.4711 0.078 Uiso 1 1 calc R
H2B2 H 0.2690 0.5320 0.4775 0.078 Uiso 1 1 calc R
H2B3 H 0.3961 0.5612 0.5453 0.078 Uiso 1 1 calc R
C2C C 0.3142(6) 0.7507(5) 0.2687(6) 0.0310(19) Uani 1 1 d .
H2C1 H 0.3959 0.7532 0.2685 0.037 Uiso 1 1 calc R
H2C2 H 0.2711 0.7156 0.2071 0.037 Uiso 1 1 calc R
C2D C 0.2639(7) 0.8414(5) 0.2563(6) 0.045(2) Uani 1 1 d .
H2D1 H 0.2698 0.8663 0.1896 0.067 Uiso 1 1 calc R
H2D2 H 0.3073 0.8767 0.3164 0.067 Uiso 1 1 calc R
H2D3 H 0.1825 0.8392 0.2549 0.067 Uiso 1 1 calc R
C2E C 0.4177(6) 0.7505(5) 0.4988(6) 0.036(2) Uani 1 1 d .
H2E1 H 0.3934 0.8102 0.5053 0.043 Uiso 1 1 calc R
H2E2 H 0.4202 0.7209 0.5661 0.043 Uiso 1 1 calc R
C2F C 0.5400(6) 0.7524(5) 0.4889(6) 0.048(2) Uani 1 1 d .
H2F1 H 0.5914 0.7815 0.5509 0.071 Uiso 1 1 calc R
H2F2 H 0.5401 0.7832 0.4239 0.071 Uiso 1 1 calc R
H2F3 H 0.5672 0.6938 0.4854 0.071 Uiso 1 1 calc R

loop_
_atom_site_aniso_label
_atom_site_aniso_U_11
_atom_site_aniso_U_22
_atom_site_aniso_U_33
_atom_site_aniso_U_23
_atom_site_aniso_U_13
_atom_site_aniso_U_12
Pd1 0.0238(3) 0.0246(3) 0.0201(3) -0.0051(3) 0.0076(2) -0.0020(3)
Cl1 0.0400(12) 0.0348(11) 0.0286(11) -0.0142(10) 0.0091(9) -0.0037(11)
P1 0.0248(12) 0.0308(12) 0.0271(11) -0.0033(11) 0.0117(9) 0.0018(11)
P2 0.0264(12) 0.0254(11) 0.0238(11) -0.0036(10) 0.0076(8) -0.0004(11)
O1 0.022(3) 0.036(3) 0.032(3) -0.016(2) 0.009(2) 0.001(3)
C1 0.016(4) 0.027(4) 0.024(4) -0.006(4) 0.003(3) 0.000(3)
C2 0.015(4) 0.018(4) 0.033(5) 0.004(4) 0.007(3) 0.000(3)
C3 0.027(4) 0.016(4) 0.019(4) 0.003(3) 0.006(3) 0.002(3)
C4 0.020(4) 0.024(4) 0.025(5) 0.000(3) 0.002(3) -0.004(4)
C5 0.027(5) 0.023(4) 0.021(4) -0.002(3) 0.011(3) 0.004(4)
C6 0.026(5) 0.036(5) 0.033(5) -0.003(4) 0.011(4) -0.002(4)
C7 0.027(5) 0.055(6) 0.036(5) -0.007(4) 0.010(4) -0.003(4)
C1A 0.042(5) 0.058(6) 0.035(5) -0.002(4) 0.018(4) 0.007(4)
C1B 0.063(7) 0.061(7) 0.049(6) 0.014(5) 0.023(5) 0.006(5)
C1C 0.028(5) 0.030(5) 0.035(5) -0.003(4) 0.004(4) 0.005(4)
C1D 0.027(5) 0.062(6) 0.049(6) 0.001(5) 0.008(4) -0.011(4)
C1F 0.033(5) 0.037(5) 0.049(5) -0.010(5) 0.011(4) 0.002(4)
C1G 0.079(7) 0.037(5) 0.039(6) 0.005(4) 0.009(5) 0.000(5)
C2A 0.020(4) 0.032(5) 0.038(5) -0.012(4) 0.000(4) -0.002(4)
C2B 0.046(6) 0.046(6) 0.070(7) 0.023(5) 0.025(5) 0.003(5)
C2C 0.033(5) 0.037(5) 0.027(5) 0.005(4) 0.016(4) 0.002(4)
C2D 0.052(6) 0.041(5) 0.050(6) 0.007(4) 0.028(5) 0.002(5)
C2E 0.037(5) 0.033(5) 0.032(5) -0.005(4) 0.004(4) -0.008(4)
C2F 0.025(5) 0.060(6) 0.054(6) -0.021(5) 0.006(4) -0.004(4)

loop_
_atom_type_symbol
_atom_type_description
_atom_type_scat_dispersion_real
_atom_type_scat_dispersion_imag
_atom_type_scat_source
C C 0.0033 0.0016 'International Tables Vol C Tables 4.2.6.8 and 6.1.1.4'
H H 0.0000 0.0000 'International Tables Vol C Tables 4.2.6.8 and 6.1.1.4'
O O 0.0106 0.0060 'International Tables Vol C Tables 4.2.6.8 and 6.1.1.4'
P P 0.1023 0.0942 'International Tables Vol C Tables 4.2.6.8 and 6.1.1.4'
Cl Cl 0.1484 0.1585 'International Tables Vol C Tables 4.2.6.8 and 6.1.1.4'
Pd Pd -0.9988 1.0072 'International Tables Vol C Tables 4.2.6.8 and 6.1.1.4'

loop_
_geom_angle_atom_site_label_1
_geom_angle_atom_site_label_2
_geom_angle_atom_site_label_3
_geom_angle
_geom_angle_site_symmetry_1
_geom_angle_site_symmetry_3
C1 Pd1 P2 84.1(2) . .
C1 Pd1 P1 91.5(2) . .
P2 Pd1 P1 175.66(8) . .
C1 Pd1 Cl1 177.2(2) . .
P2 Pd1 Cl1 96.13(7) . .
P1 Pd1 Cl1 88.17(7) . .
C1C P1 C1F 106.4(3) . .
C1C P1 C1A 106.6(4) . .
C1F P1 C1A 102.4(3) . .
C1C P1 Pd1 116.1(3) . .
C1F P1 Pd1 111.5(3) . .
C1A P1 Pd1 112.8(3) . .
C2E P2 C2A 104.9(3) . .
C2E P2 C2C 106.0(4) . .
C2A P2 C2C 104.6(3) . .
C2E P2 Pd1 116.0(3) . .
C2A P2 Pd1 112.9(2) . .
C2C P2 Pd1 111.5(2) . .
C4 O1 C6 116.1(5) . .
C2 C1 Pd1 175.8(7) . .
C1 C2 C3 175.1(8) . .
C4 C3 C5 118.2(6) . 3_565
C4 C3 C2 121.1(7) . .
C5 C3 C2 120.7(7) 3_565 .
C5 C4 O1 124.3(7) . .
C5 C4 C3 119.4(6) . .
O1 C4 C3 116.3(6) . .
C4 C5 C3 122.3(6) . 3_565
C4 C5 H5 118.8 . .
C3 C5 H5 118.8 3_565 .
O1 C6 C7 106.9(6) . .
O1 C6 H6A 110.4 . .
C7 C6 H6A 110.4 . .
O1 C6 H6B 110.4 . .
C7 C6 H6B 110.4 . .
H6A C6 H6B 108.6 . .
C6 C7 H7A 109.5 . .
C6 C7 H7B 109.5 . .
H7A C7 H7B 109.5 . .
C6 C7 H7C 109.5 . .
H7A C7 H7C 109.5 . .
H7B C7 H7C 109.5 . .
C1B C1A P1 113.5(5) . .
C1B C1A H1A1 108.9 . .
P1 C1A H1A1 108.9 . .
C1B C1A H1A2 108.9 . .
P1 C1A H1A2 108.9 . .
H1A1 C1A H1A2 107.7 . .
C1A C1B H1B1 109.5 . .
C1A C1B H1B2 109.5 . .
H1B1 C1B H1B2 109.5 . .
C1A C1B H1B3 109.5 . .
H1B1 C1B H1B3 109.5 . .
H1B2 C1B H1B3 109.5 . .
C1D C1C P1 116.3(5) . .
C1D C1C H1C1 108.2 . .
P1 C1C H1C1 108.2 . .
C1D C1C H1C2 108.2 . .
P1 C1C H1C2 108.2 . .
H1C1 C1C H1C2 107.4 . .
C1C C1D H1D1 109.5 . .
C1C C1D H1D2 109.5 . .
H1D1 C1D H1D2 109.5 . .
C1C C1D H1D3 109.5 . .
H1D1 C1D H1D3 109.5 . .
H1D2 C1D H1D3 109.5 . .
C1G C1F P1 114.9(5) . .
C1G C1F H1F1 108.5 . .
P1 C1F H1F1 108.5 . .
C1G C1F H1F2 108.5 . .
P1 C1F H1F2 108.5 . .
H1F1 C1F H1F2 107.5 . .
C1F C1G H1G1 109.5 . .
C1F C1G H1G2 109.5 . .
H1G1 C1G H1G2 109.5 . .
C1F C1G H1G3 109.5 . .
H1G1 C1G H1G3 109.5 . .
H1G2 C1G H1G3 109.5 . .
C2B C2A P2 112.2(6) . .
C2B C2A H2A1 109.2 . .
P2 C2A H2A1 109.2 . .
C2B C2A H2A2 109.2 . .
P2 C2A H2A2 109.2 . .
H2A1 C2A H2A2 107.9 . .
C2A C2B H2B1 109.5 . .
C2A C2B H2B2 109.5 . .
H2B1 C2B H2B2 109.5 . .
C2A C2B H2B3 109.5 . .
H2B1 C2B H2B3 109.5 . .
H2B2 C2B H2B3 109.5 . .
C2D C2C P2 112.2(5) . .
C2D C2C H2C1 109.2 . .
P2 C2C H2C1 109.2 . .
C2D C2C H2C2 109.2 . .
P2 C2C H2C2 109.2 . .
H2C1 C2C H2C2 107.9 . .
C2C C2D H2D1 109.5 . .
C2C C2D H2D2 109.5 . .
H2D1 C2D H2D2 109.5 . .
C2C C2D H2D3 109.5 . .
H2D1 C2D H2D3 109.5 . .
H2D2 C2D H2D3 109.5 . .
C2F C2E P2 117.2(6) . .
C2F C2E H2E1 108.0 . .
P2 C2E H2E1 108.0 . .
C2F C2E H2E2 108.0 . .
P2 C2E H2E2 108.0 . .
H2E1 C2E H2E2 107.2 . .
C2E C2F H2F1 109.5 . .
C2E C2F H2F2 109.5 . .
H2F1 C2F H2F2 109.5 . .
C2E C2F H2F3 109.5 . .
H2F1 C2F H2F3 109.5 . .
H2F2 C2F H2F3 109.5 . .

loop_
_geom_bond_atom_site_label_1
_geom_bond_atom_site_label_2
_geom_bond_distance
_geom_bond_site_symmetry_2
Pd1 C1 1.965(7) .
Pd1 P2 2.320(2) .
Pd1 P1 2.320(2) .
Pd1 Cl1 2.3624(18) .
P1 C1C 1.826(7) .
P1 C1F 1.827(7) .
P1 C1A 1.828(7) .
P2 C2E 1.820(7) .
P2 C2A 1.822(7) .
P2 C2C 1.826(7) .
O1 C4 1.385(7) .
O1 C6 1.433(8) .
C1 C2 1.176(9) .
C2 C3 1.469(9) .
C3 C4 1.410(9) .
C3 C5 1.411(9) 3_565
C4 C5 1.385(8) .
C5 C3 1.411(9) 3_565
C5 H5 0.9500 .
C6 C7 1.509(9) .
C6 H6A 0.9900 .
C6 H6B 0.9900 .
C7 H7A 0.9800 .
C7 H7B 0.9800 .
C7 H7C 0.9800 .
C1A C1B 1.534(9) .
C1A H1A1 0.9900 .
C1A H1A2 0.9900 .
C1B H1B1 0.9800 .
C1B H1B2 0.9800 .
C1B H1B3 0.9800 .
C1C C1D 1.532(9) .
C1C H1C1 0.9900 .
C1C H1C2 0.9900 .
C1D H1D1 0.9800 .
C1D H1D2 0.9800 .
C1D H1D3 0.9800 .
C1F C1G 1.531(10) .
C1F H1F1 0.9900 .
C1F H1F2 0.9900 .
C1G H1G1 0.9800 .
C1G H1G2 0.9800 .
C1G H1G3 0.9800 .
C2A C2B 1.539(10) .
C2A H2A1 0.9900 .
C2A H2A2 0.9900 .
C2B H2B1 0.9800 .
C2B H2B2 0.9800 .
C2B H2B3 0.9800 .
C2C C2D 1.535(9) .
C2C H2C1 0.9900 .
C2C H2C2 0.9900 .
C2D H2D1 0.9800 .
C2D H2D2 0.9800 .
C2D H2D3 0.9800 .
C2E C2F 1.523(9) .
C2E H2E1 0.9900 .
C2E H2E2 0.9900 .
C2F H2F1 0.9800 .
C2F H2F2 0.9800 .
C2F H2F3 0.9800 .

loop_
_geom_torsion_atom_site_label_1
_geom_torsion_atom_site_label_2
_geom_torsion_atom_site_label_3
_geom_torsion_atom_site_label_4
_geom_torsion
_geom_torsion_site_symmetry_1
_geom_torsion_site_symmetry_4
C1 Pd1 P1 C1C 8.8(3) . .
Cl1 Pd1 P1 C1C -174.0(3) . .
C1 Pd1 P1 C1F -113.3(3) . .
Cl1 Pd1 P1 C1F 63.9(3) . .
C1 Pd1 P1 C1A 132.1(3) . .
Cl1 Pd1 P1 C1A -50.7(3) . .
C1 Pd1 P2 C2E -173.8(3) . .
Cl1 Pd1 P2 C2E 9.0(3) . .
C1 Pd1 P2 C2A -52.7(3) . .
Cl1 Pd1 P2 C2A 130.1(3) . .
C1 Pd1 P2 C2C 64.7(3) . .
Cl1 Pd1 P2 C2C -112.5(3) . .
C6 O1 C4 C5 -7.6(9) . .
C6 O1 C4 C3 173.8(6) . .
C5 C3 C4 C5 1.8(11) 3_565 .
C2 C3 C4 C5 -177.8(6) . .
C5 C3 C4 O1 -179.4(6) 3_565 .
C2 C3 C4 O1 1.0(9) . .
O1 C4 C5 C3 179.5(6) . 3_565
C3 C4 C5 C3 -1.9(11) . 3_565
C4 O1 C6 C7 -175.8(6) . .
C1C P1 C1A C1B 72.9(7) . .
C1F P1 C1A C1B -175.6(6) . .
Pd1 P1 C1A C1B -55.6(6) . .
C1F P1 C1C C1D -55.5(7) . .
C1A P1 C1C C1D 53.2(7) . .
Pd1 P1 C1C C1D 179.7(5) . .
C1C P1 C1F C1G -67.2(7) . .
C1A P1 C1F C1G -178.9(6) . .
Pd1 P1 C1F C1G 60.3(6) . .
C2E P2 C2A C2B 73.3(6) . .
C2C P2 C2A C2B -175.4(5) . .
Pd1 P2 C2A C2B -54.0(6) . .
C2E P2 C2C C2D -73.9(6) . .
C2A P2 C2C C2D 175.5(5) . .
Pd1 P2 C2C C2D 53.2(6) . .
C2A P2 C2E C2F 57.1(7) . .
C2C P2 C2E C2F -53.3(7) . .
Pd1 P2 C2E C2F -177.6(5) . .
